data_7123286
loop_
_publ_author_name
'Gu, Nina Xiao'
'Ung, Ga\"el'
'Peters, Jonas C.'

_publ_section_title
;
 Catalytic hydrazine disproportionation mediated by a thiolate-bridged VFe
 complex
;
_journal_name_full 'Chemical Communications'
_journal_paper_doi 10.1039/C9CC00345B
_journal_year 2019
_chemical_formula_moiety 'C40 H32 O P S3 V, 0.5(C4 H8 O)'
_chemical_formula_sum 'C42 H36 O1.5 P S3 V'
_chemical_formula_weight 742.80
_space_group_crystal_system monoclinic
_space_group_IT_number 14
_space_group_name_Hall '-P 2ybc'
_space_group_name_H-M_alt 'P 1 21/c 1'
_symmetry_space_group_name_Hall '-P 2ybc'
_symmetry_space_group_name_H-M 'P 1 21/c 1'
_atom_sites_solution_hydrogens geom
_atom_sites_solution_primary direct
_audit_creation_date 2018-02-19
_audit_creation_method
;
Olex2 1.2
(compiled 2017.08.10 svn.r3458 for OlexSys, GUI svn.r5381)
;
_audit_update_record
;
2019-01-15 deposited with the CCDC.    2019-04-08 downloaded from the CCDC.
;
_cell_angle_alpha 90
_cell_angle_beta 96.749(2)
_cell_angle_gamma 90
_cell_formula_units_Z 8
_cell_length_a 8.9914(4)
_cell_length_b 28.6309(12)
_cell_length_c 27.7030(11)
_cell_measurement_reflns_used 9478
_cell_measurement_temperature 100(2)
_cell_measurement_theta_max 74.453
_cell_measurement_theta_min 3.213
_cell_volume 7082.2(5)
_computing_cell_refinement 'SAINT v8.34A (Bruker, 2013)'
_computing_data_reduction 'SAINT v8.34A (Bruker, 2013)'
_computing_molecular_graphics 'Olex2 (Dolomanov et al., 2009)'
_computing_publication_material 'Olex2 (Dolomanov et al., 2009)'
_computing_structure_refinement 'XL (Sheldrick, 2008)'
_computing_structure_solution 'XT (Sheldrick, 2015)'
_diffrn_ambient_temperature 100.04
_diffrn_measured_fraction_theta_full 1.000
_diffrn_measured_fraction_theta_max 0.998
_diffrn_measurement_device_type 'Bruker APEX-II CCD'
_diffrn_measurement_method '\f and \w scans'
_diffrn_radiation_type CuK\a
_diffrn_radiation_wavelength 1.54178
_diffrn_reflns_av_R_equivalents 0.0918
_diffrn_reflns_av_unetI/netI 0.0246
_diffrn_reflns_Laue_measured_fraction_full 1.000
_diffrn_reflns_Laue_measured_fraction_max 0.998
_diffrn_reflns_limit_h_max 11
_diffrn_reflns_limit_h_min -11
_diffrn_reflns_limit_k_max 35
_diffrn_reflns_limit_k_min -34
_diffrn_reflns_limit_l_max 34
_diffrn_reflns_limit_l_min -34
_diffrn_reflns_number 307714
_diffrn_reflns_point_group_measured_fraction_full 1.000
_diffrn_reflns_point_group_measured_fraction_max 0.998
_diffrn_reflns_theta_full 67.679
_diffrn_reflns_theta_max 74.575
_diffrn_reflns_theta_min 3.087
_diffrn_standards_number 0
_exptl_absorpt_coefficient_mu 4.693
_exptl_absorpt_correction_T_max 0.7538
_exptl_absorpt_correction_T_min 0.5458
_exptl_absorpt_correction_type multi-scan
_exptl_absorpt_process_details
'SADABS-2014/5 (Bruker,2014/5) was used for absorption correction. wR2(int) was 0.1092 before and 0.0887 after correction. The Ratio of minimum to maximum transmission is 0.7241. The \l/2 correction factor is 0.00150.'
_exptl_crystal_colour orange
_exptl_crystal_colour_primary orange
_exptl_crystal_density_diffrn 1.393
_exptl_crystal_description block
_exptl_crystal_F_000 3088
_exptl_crystal_size_max 0.228
_exptl_crystal_size_mid 0.196
_exptl_crystal_size_min 0.104
_refine_diff_density_max 0.684
_refine_diff_density_min -0.414
_refine_diff_density_rms 0.065
_refine_ls_extinction_method none
_refine_ls_goodness_of_fit_ref 1.068
_refine_ls_hydrogen_treatment constr
_refine_ls_matrix_type full
_refine_ls_number_parameters 874
_refine_ls_number_reflns 14478
_refine_ls_number_restraints 0
_refine_ls_restrained_S_all 1.068
_refine_ls_R_factor_all 0.0464
_refine_ls_R_factor_gt 0.0396
_refine_ls_shift/su_max 0.002
_refine_ls_shift/su_mean 0.000
_refine_ls_structure_factor_coef Fsqd
_refine_ls_weighting_details 'w=1/[\s^2^(Fo^2^)+(0.0490P)^2^+6.5320P] where P=(Fo^2^+2Fc^2^)/3'
_refine_ls_weighting_scheme calc
_refine_ls_wR_factor_gt 0.0957
_refine_ls_wR_factor_ref 0.0995
_reflns_Friedel_coverage 0.000
_reflns_number_gt 12810
_reflns_number_total 14478
_reflns_threshold_expression 'I > 2\s(I)'
_cod_data_source_file c9cc00345b2.cif
_cod_data_source_block PS3VTHF
_cod_original_formula_sum 'C42 H36 O1.50 P S3 V'
_cod_database_code 7123286
_shelx_shelxl_version_number 2014/7
_shelx_space_group_comment
;
The symmetry employed for this shelxl refinement is uniquely defined
by the following loop, which should always be used as a source of
symmetry information in preference to the above space-group names.
They are only intended as comments.
;
_shelx_estimated_absorpt_t_max 0.641
_shelx_estimated_absorpt_t_min 0.414
_olex2_refinement_description
;
1. Fixed Uiso
 At 1.2 times of:
  All C(H) groups, All C(H,H) groups
2.a Secondary CH2 refined with riding coordinates:
 C79(H79A,H79B), C74(H74A,H74B), C78(H78A,H78B), C73(H73A,H73B), C75(H75A,
 H75B), C77(H77A,H77B), C80(H80A,H80B), C76(H76A,H76B), C81(H81A,H81B),
 C83(H83A,H83B), C84(H84A,H84B), C82(H82A,H82B)
2.b Aromatic/amide H refined with riding coordinates:
 C60(H60), C46(H46), C23(H23), C34(H34), C35(H35), C26(H26), C10(H10), C8(H8),
 C36(H36), C47(H47), C22(H22), C59(H59), C24(H24), C25(H25), C70(H70), C48(H48),
  C49(H49), C29(H29), C61(H61), C9(H9), C65(H65), C72(H72), C27(H27), C58(H58),
 C28(H28), C64(H64), C53(H53), C62(H62), C63(H63), C37(H37), C1(H1), C71(H71),
 C50(H50), C3(H3), C38(H38), C51(H51), C52(H52), C2(H2), C4(H4), C5(H5),
 C41(H41), C13(H13), C17(H17), C39(H39), C40(H40), C16(H16), C15(H15), C14(H14)
;
_olex2_submission_special_instructions 'No special instructions were received'

loop_
_space_group_symop_operation_xyz
'x, y, z'
'-x, y+1/2, -z+1/2'
'-x, -y, -z'
'x, -y-1/2, z-1/2'

loop_
_atom_site_label
_atom_site_type_symbol
_atom_site_fract_x
_atom_site_fract_y
_atom_site_fract_z
_atom_site_U_iso_or_equiv
_atom_site_adp_type
_atom_site_occupancy
_atom_site_site_symmetry_order
_atom_site_calc_flag
_atom_site_refinement_flags_posn
V2 V 0.02100(4) 0.61344(2) 0.25631(2) 0.01529(8) Uani 1 1 d .
V1 V 0.45627(4) 0.73684(2) 0.57183(2) 0.01652(8) Uani 1 1 d .
S6 S 0.10400(6) 0.59578(2) 0.18347(2) 0.01911(11) Uani 1 1 d .
S5 S -0.08340(6) 0.55200(2) 0.29361(2) 0.01859(11) Uani 1 1 d .
S3 S 0.32171(6) 0.68471(2) 0.52039(2) 0.01939(11) Uani 1 1 d .
S4 S 0.11838(6) 0.67902(2) 0.29653(2) 0.01982(11) Uani 1 1 d .
S1 S 0.56589(6) 0.71255(2) 0.64673(2) 0.02018(11) Uani 1 1 d .
P2 P 0.24833(6) 0.57975(2) 0.28991(2) 0.01543(10) Uani 1 1 d .
P1 P 0.66252(6) 0.69852(2) 0.54549(2) 0.01601(11) Uani 1 1 d .
S2 S 0.55455(6) 0.80050(2) 0.53647(2) 0.02172(11) Uani 1 1 d .
O1 O 0.27199(17) 0.77034(6) 0.59484(5) 0.0228(3) Uani 1 1 d .
O2 O -0.18084(16) 0.64493(5) 0.23034(5) 0.0210(3) Uani 1 1 d .
O3 O 1.0481(2) 0.95020(7) 0.37215(8) 0.0437(5) Uani 1 1 d .
C45 C 0.3625(2) 0.62209(7) 0.32666(7) 0.0178(4) Uani 1 1 d .
C11 C 0.8018(2) 0.68475(7) 0.59627(8) 0.0183(4) Uani 1 1 d .
C32 C 0.4457(2) 0.64094(7) 0.50282(7) 0.0178(4) Uani 1 1 d .
C56 C 0.0601(2) 0.51693(7) 0.32497(7) 0.0174(4) Uani 1 1 d .
C30 C 0.2263(2) 0.59525(7) 0.45994(8) 0.0193(4) Uani 1 1 d .
C31 C 0.3870(2) 0.60070(7) 0.47834(7) 0.0184(4) Uani 1 1 d .
C66 C 0.2936(2) 0.56437(7) 0.10203(7) 0.0185(4) Uani 1 1 d .
C57 C 0.2118(2) 0.52951(7) 0.32688(7) 0.0173(4) Uani 1 1 d .
C69 C 0.3528(2) 0.56008(7) 0.24123(7) 0.0182(4) Uani 1 1 d .
C55 C 0.0214(2) 0.47652(7) 0.35005(7) 0.0184(4) Uani 1 1 d .
C60 C 0.1347(3) 0.45231(8) 0.37852(8) 0.0214(4) Uani 1 1 d .
H60 H 0.1090 0.4257 0.3963 0.026 Uiso 1 1 calc R
C46 C 0.5009(2) 0.61285(8) 0.35317(8) 0.0200(4) Uani 1 1 d .
H46 H 0.5435 0.5826 0.3522 0.024 Uiso 1 1 calc R
C7 C 0.8481(2) 0.68118(7) 0.68445(8) 0.0203(4) Uani 1 1 d .
C12 C 0.7494(2) 0.69053(7) 0.64188(8) 0.0186(4) Uani 1 1 d .
C67 C 0.3575(2) 0.55581(7) 0.15351(7) 0.0187(4) Uani 1 1 d .
C23 C 0.9215(3) 0.75291(8) 0.44604(8) 0.0241(5) Uani 1 1 d .
H23 H 0.9979 0.7435 0.4272 0.029 Uiso 1 1 calc R
C44 C 0.2996(2) 0.66719(8) 0.32754(7) 0.0182(4) Uani 1 1 d .
C54 C -0.1339(2) 0.45760(7) 0.34733(8) 0.0194(4) Uani 1 1 d .
C34 C 0.6966(2) 0.60771(7) 0.50684(7) 0.0193(4) Uani 1 1 d .
H34 H 0.8016 0.6104 0.5156 0.023 Uiso 1 1 calc R
C35 C 0.6367(3) 0.56702(8) 0.48508(8) 0.0212(4) Uani 1 1 d .
H35 H 0.7001 0.5414 0.4800 0.025 Uiso 1 1 calc R
C26 C 0.0049(3) 0.62035(8) 0.40865(8) 0.0242(5) Uani 1 1 d .
H26 H -0.0449 0.6429 0.3874 0.029 Uiso 1 1 calc R
C10 C 0.9489(2) 0.67119(7) 0.59275(8) 0.0197(4) Uani 1 1 d .
H10 H 0.9832 0.6681 0.5617 0.024 Uiso 1 1 calc R
C8 C 0.9939(3) 0.66687(8) 0.67959(8) 0.0230(4) Uani 1 1 d .
H8 H 1.0600 0.6601 0.7081 0.028 Uiso 1 1 calc R
C33 C 0.6020(2) 0.64441(7) 0.51577(7) 0.0178(4) Uani 1 1 d .
C68 C 0.2825(2) 0.56831(7) 0.19358(7) 0.0172(4) Uani 1 1 d .
C36 C 0.4847(3) 0.56407(7) 0.47084(8) 0.0207(4) Uani 1 1 d .
H36 H 0.4452 0.5363 0.4555 0.025 Uiso 1 1 calc R
C47 C 0.5766(2) 0.64752(8) 0.38097(8) 0.0225(4) Uani 1 1 d .
H47 H 0.6703 0.6410 0.3993 0.027 Uiso 1 1 calc R
C22 C 0.8590(2) 0.72086(8) 0.47512(8) 0.0204(4) Uani 1 1 d .
H22 H 0.8909 0.6892 0.4758 0.024 Uiso 1 1 calc R
C59 C 0.2829(3) 0.46582(8) 0.38155(8) 0.0221(4) Uani 1 1 d .
H59 H 0.3573 0.4492 0.4018 0.027 Uiso 1 1 calc R
C24 C 0.8721(3) 0.79888(8) 0.44452(8) 0.0247(5) Uani 1 1 d .
H24 H 0.9161 0.8206 0.4246 0.030 Uiso 1 1 calc R
C25 C 0.1505(2) 0.62823(8) 0.42928(8) 0.0209(4) Uani 1 1 d .
H25 H 0.1994 0.6565 0.4225 0.025 Uiso 1 1 calc R
C70 C 0.4936(2) 0.53945(8) 0.24862(8) 0.0225(4) Uani 1 1 d .
H70 H 0.5394 0.5336 0.2807 0.027 Uiso 1 1 calc R
C43 C 0.3776(2) 0.70265(8) 0.35523(8) 0.0200(4) Uani 1 1 d .
C48 C 0.5149(2) 0.69166(8) 0.38184(8) 0.0220(4) Uani 1 1 d .
H48 H 0.5674 0.7152 0.4011 0.026 Uiso 1 1 calc R
C20 C 0.6983(2) 0.78161(8) 0.50174(7) 0.0193(4) Uani 1 1 d .
C42 C 0.3191(2) 0.75106(8) 0.35944(8) 0.0212(4) Uani 1 1 d .
C49 C -0.1938(3) 0.44511(8) 0.38963(8) 0.0226(4) Uani 1 1 d .
H49 H -0.1389 0.4514 0.4204 0.027 Uiso 1 1 calc R
C29 C 0.1513(3) 0.55452(8) 0.47025(8) 0.0232(4) Uani 1 1 d .
H29 H 0.2012 0.5317 0.4912 0.028 Uiso 1 1 calc R
C61 C 0.1552(3) 0.54597(8) 0.08300(8) 0.0223(4) Uani 1 1 d .
H61 H 0.0963 0.5293 0.1035 0.027 Uiso 1 1 calc R
C9 C 1.0457(2) 0.66215(8) 0.63466(8) 0.0221(4) Uani 1 1 d .
H9 H 1.1461 0.6528 0.6325 0.027 Uiso 1 1 calc R
C65 C 0.3770(3) 0.58912(8) 0.07130(8) 0.0220(4) Uani 1 1 d .
H65 H 0.4709 0.6021 0.0838 0.026 Uiso 1 1 calc R
C72 C 0.4991(2) 0.53552(8) 0.16221(8) 0.0220(4) Uani 1 1 d .
H72 H 0.5502 0.5271 0.1354 0.026 Uiso 1 1 calc R
C27 C -0.0688(3) 0.57941(8) 0.41901(8) 0.0248(5) Uani 1 1 d .
H27 H -0.1685 0.5738 0.4048 0.030 Uiso 1 1 calc R
C21 C 0.7492(2) 0.73517(7) 0.50346(7) 0.0185(4) Uani 1 1 d .
C58 C 0.3226(2) 0.50381(8) 0.35481(8) 0.0203(4) Uani 1 1 d .
H58 H 0.4249 0.5124 0.3555 0.024 Uiso 1 1 calc R
C28 C 0.0051(3) 0.54694(8) 0.45030(9) 0.0268(5) Uani 1 1 d .
H28 H -0.0451 0.5192 0.4581 0.032 Uiso 1 1 calc R
C19 C 0.7599(3) 0.81397(8) 0.47141(8) 0.0224(4) Uani 1 1 d .
C64 C 0.3242(3) 0.59502(8) 0.02236(8) 0.0261(5) Uani 1 1 d .
H64 H 0.3821 0.6120 0.0017 0.031 Uiso 1 1 calc R
C53 C -0.2166(3) 0.44770(8) 0.30272(8) 0.0227(4) Uani 1 1 d .
H53 H -0.1778 0.4560 0.2735 0.027 Uiso 1 1 calc R
C6 C 0.8022(3) 0.68878(8) 0.73383(8) 0.0219(4) Uani 1 1 d .
C79 C -0.4151(3) 0.66003(8) 0.18488(9) 0.0257(5) Uani 1 1 d .
H79A H -0.4743 0.6308 0.1842 0.031 Uiso 1 1 calc R
H79B H -0.4587 0.6808 0.1583 0.031 Uiso 1 1 calc R
C74 C 0.0678(3) 0.78656(8) 0.63840(9) 0.0248(5) Uani 1 1 d .
H74A H 0.0407 0.8064 0.6653 0.030 Uiso 1 1 calc R
H74B H 0.0076 0.7575 0.6372 0.030 Uiso 1 1 calc R
C62 C 0.1032(3) 0.55189(8) 0.03410(9) 0.0269(5) Uani 1 1 d .
H62 H 0.0092 0.5391 0.0214 0.032 Uiso 1 1 calc R
C63 C 0.1881(3) 0.57633(9) 0.00378(8) 0.0285(5) Uani 1 1 d .
H63 H 0.1526 0.5802 -0.0297 0.034 Uiso 1 1 calc R
C37 C 0.2813(3) 0.77911(8) 0.31908(9) 0.0264(5) Uani 1 1 d .
H37 H 0.2871 0.7670 0.2874 0.032 Uiso 1 1 calc R
C1 C 0.8865(3) 0.71805(8) 0.76632(8) 0.0239(5) Uani 1 1 d .
H1 H 0.9744 0.7323 0.7572 0.029 Uiso 1 1 calc R
C71 C 0.5675(3) 0.52733(8) 0.20894(8) 0.0240(5) Uani 1 1 d .
H71 H 0.6642 0.5135 0.2139 0.029 Uiso 1 1 calc R
C78 C -0.4095(3) 0.68421(9) 0.23416(9) 0.0281(5) Uani 1 1 d .
H78A H -0.3830 0.7176 0.2319 0.034 Uiso 1 1 calc R
H78B H -0.5064 0.6815 0.2476 0.034 Uiso 1 1 calc R
C50 C -0.3327(3) 0.42352(8) 0.38756(9) 0.0255(5) Uani 1 1 d .
H50 H -0.3727 0.4156 0.4168 0.031 Uiso 1 1 calc R
C3 C 0.7156(3) 0.70634(9) 0.82568(9) 0.0300(5) Uani 1 1 d .
H3 H 0.6846 0.7130 0.8566 0.036 Uiso 1 1 calc R
C18 C 0.7051(3) 0.86343(8) 0.46727(9) 0.0249(5) Uani 1 1 d .
C38 C 0.2347(3) 0.82499(9) 0.32459(10) 0.0305(5) Uani 1 1 d .
H38 H 0.2091 0.8439 0.2967 0.037 Uiso 1 1 calc R
C51 C -0.4131(3) 0.41345(8) 0.34313(9) 0.0267(5) Uani 1 1 d .
H51 H -0.5074 0.3982 0.3417 0.032 Uiso 1 1 calc R
C52 C -0.3550(3) 0.42578(8) 0.30060(9) 0.0266(5) Uani 1 1 d .
H52 H -0.4101 0.4192 0.2700 0.032 Uiso 1 1 calc R
C2 C 0.8435(3) 0.72670(9) 0.81205(9) 0.0291(5) Uani 1 1 d .
H2 H 0.9024 0.7467 0.8340 0.035 Uiso 1 1 calc R
C4 C 0.6323(3) 0.67600(9) 0.79389(9) 0.0311(5) Uani 1 1 d .
H4 H 0.5457 0.6612 0.8034 0.037 Uiso 1 1 calc R
C73 C 0.2326(3) 0.77590(9) 0.64429(8) 0.0267(5) Uani 1 1 d .
H73A H 0.2902 0.8018 0.6612 0.032 Uiso 1 1 calc R
H73B H 0.2537 0.7469 0.6633 0.032 Uiso 1 1 calc R
C75 C 0.0448(3) 0.81249(9) 0.59006(9) 0.0285(5) Uani 1 1 d .
H75A H -0.0606 0.8104 0.5751 0.034 Uiso 1 1 calc R
H75B H 0.0731 0.8458 0.5941 0.034 Uiso 1 1 calc R
C5 C 0.6756(3) 0.66731(9) 0.74841(8) 0.0276(5) Uani 1 1 d .
H5 H 0.6184 0.6465 0.7269 0.033 Uiso 1 1 calc R
C77 C -0.2880(3) 0.65742(9) 0.26444(8) 0.0256(5) Uani 1 1 d .
H77A H -0.2395 0.6770 0.2912 0.031 Uiso 1 1 calc R
H77B H -0.3291 0.6291 0.2784 0.031 Uiso 1 1 calc R
C41 C 0.3101(3) 0.76980(8) 0.40579(9) 0.0279(5) Uani 1 1 d .
H41 H 0.3363 0.7510 0.4338 0.033 Uiso 1 1 calc R
C13 C 0.6094(3) 0.87725(10) 0.42626(9) 0.0337(6) Uani 1 1 d .
H13 H 0.5793 0.8552 0.4014 0.040 Uiso 1 1 calc R
C17 C 0.7444(3) 0.89578(9) 0.50356(10) 0.0314(5) Uani 1 1 d .
H17 H 0.8068 0.8867 0.5321 0.038 Uiso 1 1 calc R
C39 C 0.2253(3) 0.84331(9) 0.37063(10) 0.0327(6) Uani 1 1 d .
H39 H 0.1932 0.8746 0.3743 0.039 Uiso 1 1 calc R
C80 C -0.2530(3) 0.64998(11) 0.18073(9) 0.0341(6) Uani 1 1 d .
H80A H -0.2428 0.6209 0.1621 0.041 Uiso 1 1 calc R
H80B H -0.2073 0.6760 0.1641 0.041 Uiso 1 1 calc R
C40 C 0.2634(3) 0.81543(9) 0.41109(10) 0.0335(6) Uani 1 1 d .
H40 H 0.2575 0.8277 0.4427 0.040 Uiso 1 1 calc R
C76 C 0.1486(3) 0.78692(9) 0.55999(9) 0.0277(5) Uani 1 1 d .
H76A H 0.0963 0.7604 0.5425 0.033 Uiso 1 1 calc R
H76B H 0.1859 0.8082 0.5359 0.033 Uiso 1 1 calc R
C16 C 0.6935(3) 0.94157(9) 0.49864(11) 0.0365(6) Uani 1 1 d .
H16 H 0.7224 0.9636 0.5236 0.044 Uiso 1 1 calc R
C15 C 0.6015(3) 0.95530(9) 0.45793(11) 0.0369(6) Uani 1 1 d .
H15 H 0.5680 0.9867 0.4546 0.044 Uiso 1 1 calc R
C14 C 0.5580(3) 0.92296(10) 0.42162(10) 0.0402(7) Uani 1 1 d .
H14 H 0.4931 0.9321 0.3937 0.048 Uiso 1 1 calc R
C81 C 1.0656(4) 0.96034(11) 0.32248(12) 0.0481(8) Uani 1 1 d .
H81A H 1.1594 0.9464 0.3137 0.058 Uiso 1 1 calc R
H81B H 1.0694 0.9945 0.3173 0.058 Uiso 1 1 calc R
C83 C 0.8137(3) 0.93879(11) 0.32689(12) 0.0446(7) Uani 1 1 d .
H83A H 0.7371 0.9145 0.3179 0.054 Uiso 1 1 calc R
H83B H 0.7640 0.9695 0.3285 0.054 Uiso 1 1 calc R
C84 C 0.9093(4) 0.92718(11) 0.37431(12) 0.0465(7) Uani 1 1 d .
H84A H 0.8609 0.9385 0.4024 0.056 Uiso 1 1 calc R
H84B H 0.9244 0.8930 0.3775 0.056 Uiso 1 1 calc R
C82 C 0.9319(4) 0.93955(13) 0.29195(12) 0.0546(8) Uani 1 1 d .
H82A H 0.9539 0.9076 0.2810 0.066 Uiso 1 1 calc R
H82B H 0.9001 0.9593 0.2632 0.066 Uiso 1 1 calc R

loop_
_atom_site_aniso_label
_atom_site_aniso_U_11
_atom_site_aniso_U_22
_atom_site_aniso_U_33
_atom_site_aniso_U_23
_atom_site_aniso_U_13
_atom_site_aniso_U_12
V2 0.01513(17) 0.01580(17) 0.01526(16) 0.00150(13) 0.00310(13) 0.00064(13)
V1 0.01833(18) 0.01558(17) 0.01604(17) -0.00061(13) 0.00367(13) 0.00052(13)
S6 0.0193(2) 0.0228(3) 0.0157(2) 0.00177(18) 0.00361(18) 0.00465(19)
S5 0.0155(2) 0.0194(2) 0.0211(2) 0.00487(19) 0.00289(18) -0.00016(18)
S3 0.0176(2) 0.0186(2) 0.0221(2) -0.00396(19) 0.00292(19) 0.00129(19)
S4 0.0174(2) 0.0177(2) 0.0238(3) -0.00147(19) 0.00014(19) 0.00163(19)
S1 0.0208(2) 0.0238(3) 0.0164(2) 0.00011(19) 0.00384(19) 0.0014(2)
P2 0.0149(2) 0.0162(2) 0.0155(2) 0.00198(18) 0.00321(18) 0.00065(19)
P1 0.0178(2) 0.0149(2) 0.0157(2) -0.00025(18) 0.00347(19) 0.00000(19)
S2 0.0255(3) 0.0155(2) 0.0256(3) 0.00123(19) 0.0090(2) 0.0016(2)
O1 0.0215(8) 0.0263(8) 0.0211(7) -0.0025(6) 0.0044(6) 0.0051(6)
O2 0.0169(7) 0.0273(8) 0.0192(7) 0.0026(6) 0.0036(6) 0.0052(6)
O3 0.0451(12) 0.0427(11) 0.0470(12) 0.0063(9) 0.0205(9) 0.0033(9)
C45 0.0176(10) 0.0198(10) 0.0167(9) 0.0021(8) 0.0056(8) -0.0008(8)
C11 0.0223(10) 0.0134(10) 0.0193(10) 0.0007(7) 0.0019(8) -0.0020(8)
C32 0.0215(10) 0.0174(10) 0.0155(9) 0.0032(8) 0.0057(8) 0.0011(8)
C56 0.0196(10) 0.0175(10) 0.0155(9) -0.0004(8) 0.0034(8) 0.0015(8)
C30 0.0225(11) 0.0182(10) 0.0184(10) -0.0039(8) 0.0073(8) -0.0001(8)
C31 0.0218(10) 0.0185(10) 0.0155(9) 0.0009(8) 0.0055(8) -0.0011(8)
C66 0.0205(10) 0.0181(10) 0.0175(10) -0.0031(8) 0.0054(8) 0.0038(8)
C57 0.0206(10) 0.0157(10) 0.0163(9) -0.0002(7) 0.0051(8) -0.0005(8)
C69 0.0194(10) 0.0176(10) 0.0184(10) 0.0018(8) 0.0055(8) -0.0007(8)
C55 0.0201(10) 0.0184(10) 0.0174(10) -0.0004(8) 0.0047(8) 0.0001(8)
C60 0.0245(11) 0.0185(10) 0.0216(10) 0.0036(8) 0.0049(8) 0.0016(8)
C46 0.0187(10) 0.0205(10) 0.0215(10) 0.0031(8) 0.0048(8) 0.0018(8)
C7 0.0239(11) 0.0169(10) 0.0199(10) 0.0014(8) 0.0018(8) -0.0033(8)
C12 0.0206(10) 0.0151(10) 0.0200(10) -0.0004(8) 0.0024(8) -0.0020(8)
C67 0.0209(10) 0.0173(10) 0.0184(10) 0.0003(8) 0.0048(8) -0.0030(8)
C23 0.0224(11) 0.0285(12) 0.0223(11) 0.0008(9) 0.0069(9) 0.0000(9)
C44 0.0195(10) 0.0206(10) 0.0153(9) 0.0026(8) 0.0044(8) -0.0018(8)
C54 0.0199(10) 0.0153(10) 0.0235(10) 0.0020(8) 0.0049(8) 0.0009(8)
C34 0.0204(10) 0.0194(10) 0.0186(10) 0.0019(8) 0.0036(8) 0.0006(8)
C35 0.0259(11) 0.0171(10) 0.0215(10) -0.0002(8) 0.0072(8) 0.0033(8)
C26 0.0248(11) 0.0283(12) 0.0203(10) -0.0006(9) 0.0064(9) 0.0013(9)
C10 0.0230(11) 0.0151(10) 0.0213(10) -0.0011(8) 0.0040(8) -0.0004(8)
C8 0.0260(11) 0.0193(11) 0.0224(11) 0.0014(8) -0.0031(9) 0.0003(9)
C33 0.0220(10) 0.0165(10) 0.0156(9) 0.0017(8) 0.0054(8) -0.0002(8)
C68 0.0188(10) 0.0146(10) 0.0189(10) 0.0013(7) 0.0045(8) -0.0005(8)
C36 0.0269(11) 0.0159(10) 0.0202(10) -0.0025(8) 0.0062(8) -0.0016(8)
C47 0.0179(10) 0.0272(12) 0.0221(10) 0.0033(9) 0.0007(8) -0.0008(9)
C22 0.0229(11) 0.0193(10) 0.0191(10) -0.0008(8) 0.0031(8) 0.0010(8)
C59 0.0228(11) 0.0225(11) 0.0209(10) 0.0043(8) 0.0017(8) 0.0030(9)
C24 0.0278(12) 0.0238(11) 0.0234(11) 0.0057(9) 0.0073(9) -0.0025(9)
C25 0.0243(11) 0.0208(11) 0.0188(10) -0.0005(8) 0.0075(8) -0.0010(9)
C70 0.0221(11) 0.0264(11) 0.0189(10) 0.0007(8) 0.0023(8) 0.0029(9)
C43 0.0219(11) 0.0204(11) 0.0183(10) 0.0024(8) 0.0052(8) -0.0016(8)
C48 0.0219(11) 0.0239(11) 0.0202(10) -0.0001(8) 0.0018(8) -0.0041(9)
C20 0.0210(10) 0.0202(10) 0.0166(9) 0.0000(8) 0.0015(8) -0.0004(8)
C42 0.0181(10) 0.0191(11) 0.0266(11) -0.0021(8) 0.0031(8) -0.0033(8)
C49 0.0255(11) 0.0203(11) 0.0229(11) 0.0013(8) 0.0065(9) 0.0003(9)
C29 0.0234(11) 0.0195(11) 0.0276(11) 0.0004(9) 0.0063(9) 0.0005(9)
C61 0.0230(11) 0.0231(11) 0.0216(10) -0.0024(8) 0.0055(8) 0.0019(9)
C9 0.0184(10) 0.0192(10) 0.0285(11) -0.0011(9) 0.0016(9) 0.0026(8)
C65 0.0255(11) 0.0211(11) 0.0198(10) -0.0015(8) 0.0050(8) 0.0001(9)
C72 0.0237(11) 0.0228(11) 0.0206(10) -0.0017(8) 0.0077(8) 0.0014(9)
C27 0.0188(11) 0.0310(12) 0.0251(11) -0.0073(9) 0.0047(9) -0.0016(9)
C21 0.0189(10) 0.0186(10) 0.0177(10) -0.0002(8) 0.0012(8) -0.0015(8)
C58 0.0184(10) 0.0223(11) 0.0206(10) 0.0020(8) 0.0033(8) 0.0010(8)
C28 0.0242(11) 0.0225(11) 0.0348(13) -0.0030(9) 0.0088(10) -0.0043(9)
C19 0.0241(11) 0.0213(11) 0.0214(10) 0.0022(8) 0.0012(9) -0.0018(9)
C64 0.0341(13) 0.0248(12) 0.0202(11) 0.0028(9) 0.0064(9) 0.0018(10)
C53 0.0243(11) 0.0228(11) 0.0215(10) 0.0025(8) 0.0052(9) -0.0021(9)
C6 0.0258(11) 0.0208(11) 0.0186(10) 0.0033(8) 0.0005(8) 0.0010(9)
C79 0.0203(11) 0.0257(12) 0.0304(12) 0.0043(9) 0.0009(9) 0.0011(9)
C74 0.0212(11) 0.0225(11) 0.0316(12) -0.0064(9) 0.0076(9) -0.0017(9)
C62 0.0250(12) 0.0273(12) 0.0276(12) -0.0073(9) -0.0004(9) 0.0018(9)
C63 0.0351(13) 0.0299(12) 0.0196(11) -0.0015(9) -0.0010(9) 0.0057(10)
C37 0.0287(12) 0.0238(12) 0.0259(11) -0.0020(9) -0.0002(9) -0.0020(9)
C1 0.0240(11) 0.0259(12) 0.0216(11) 0.0012(9) 0.0020(9) -0.0022(9)
C71 0.0197(11) 0.0279(12) 0.0251(11) 0.0007(9) 0.0057(9) 0.0059(9)
C78 0.0243(12) 0.0275(12) 0.0336(13) 0.0033(10) 0.0076(10) 0.0060(9)
C50 0.0274(12) 0.0223(11) 0.0290(12) 0.0039(9) 0.0119(9) 0.0008(9)
C3 0.0354(13) 0.0329(13) 0.0225(11) 0.0022(10) 0.0074(10) 0.0030(11)
C18 0.0248(11) 0.0220(11) 0.0296(12) 0.0082(9) 0.0108(9) -0.0009(9)
C38 0.0287(12) 0.0235(12) 0.0374(13) 0.0028(10) -0.0044(10) 0.0004(10)
C51 0.0221(11) 0.0212(11) 0.0381(13) -0.0006(9) 0.0091(10) -0.0028(9)
C52 0.0247(12) 0.0254(12) 0.0293(12) -0.0018(9) 0.0010(9) -0.0022(9)
C2 0.0368(14) 0.0290(12) 0.0213(11) -0.0023(9) 0.0021(10) -0.0033(10)
C4 0.0288(12) 0.0381(14) 0.0270(12) 0.0065(10) 0.0058(10) -0.0054(11)
C73 0.0244(12) 0.0357(13) 0.0207(11) -0.0030(9) 0.0054(9) 0.0024(10)
C75 0.0249(12) 0.0268(12) 0.0329(13) -0.0065(10) -0.0006(10) 0.0049(9)
C5 0.0291(12) 0.0311(13) 0.0216(11) 0.0027(9) -0.0007(9) -0.0065(10)
C77 0.0202(11) 0.0327(13) 0.0257(11) 0.0024(9) 0.0100(9) 0.0066(9)
C41 0.0343(13) 0.0243(12) 0.0255(12) -0.0026(9) 0.0050(10) -0.0039(10)
C13 0.0396(14) 0.0338(14) 0.0287(12) 0.0066(10) 0.0083(11) 0.0081(11)
C17 0.0260(12) 0.0247(12) 0.0430(14) 0.0020(10) 0.0015(10) -0.0017(10)
C39 0.0267(12) 0.0230(12) 0.0479(15) -0.0070(11) 0.0020(11) 0.0004(10)
C80 0.0228(12) 0.0598(18) 0.0196(11) 0.0072(11) 0.0018(9) 0.0092(11)
C40 0.0371(14) 0.0299(13) 0.0346(13) -0.0114(10) 0.0088(11) -0.0025(11)
C76 0.0258(12) 0.0309(13) 0.0256(11) -0.0020(9) -0.0005(9) 0.0063(10)
C16 0.0315(13) 0.0234(12) 0.0559(17) -0.0027(11) 0.0109(12) -0.0041(10)
C15 0.0401(15) 0.0224(12) 0.0521(16) 0.0141(11) 0.0222(13) 0.0077(11)
C14 0.0475(17) 0.0382(15) 0.0370(14) 0.0157(12) 0.0143(12) 0.0137(13)
C81 0.0469(17) 0.0459(17) 0.0566(19) 0.0226(15) 0.0273(15) 0.0064(14)
C83 0.0441(17) 0.0337(15) 0.0583(19) -0.0018(13) 0.0153(14) 0.0023(13)
C84 0.0506(18) 0.0375(16) 0.0564(19) 0.0115(14) 0.0271(15) 0.0044(13)
C82 0.059(2) 0.061(2) 0.0475(18) 0.0086(16) 0.0209(16) 0.0045(17)

loop_
_atom_type_symbol
_atom_type_description
_atom_type_scat_dispersion_real
_atom_type_scat_dispersion_imag
_atom_type_scat_source
C C 0.0181 0.0091 'International Tables Vol C Tables 4.2.6.8 and 6.1.1.4'
H H 0.0000 0.0000 'International Tables Vol C Tables 4.2.6.8 and 6.1.1.4'
O O 0.0492 0.0322 'International Tables Vol C Tables 4.2.6.8 and 6.1.1.4'
P P 0.2955 0.4335 'International Tables Vol C Tables 4.2.6.8 and 6.1.1.4'
S S 0.3331 0.5567 'International Tables Vol C Tables 4.2.6.8 and 6.1.1.4'
V V 0.0687 2.1097 'International Tables Vol C Tables 4.2.6.8 and 6.1.1.4'

loop_
_geom_angle_atom_site_label_1
_geom_angle_atom_site_label_2
_geom_angle_atom_site_label_3
_geom_angle
S6 V2 S5 114.86(2)
S6 V2 S4 117.51(2)
S6 V2 P2 84.27(2)
S5 V2 S4 124.00(2)
S5 V2 P2 83.67(2)
S4 V2 P2 83.08(2)
O2 V2 S6 98.78(4)
O2 V2 S5 95.83(5)
O2 V2 S4 94.63(5)
O2 V2 P2 176.81(5)
S3 V1 P1 83.20(2)
S1 V1 S3 120.03(2)
S1 V1 P1 82.43(2)
S2 V1 S3 116.79(2)
S2 V1 S1 118.69(2)
S2 V1 P1 83.13(2)
O1 V1 S3 96.25(5)
O1 V1 S1 97.79(5)
O1 V1 P1 179.44(5)
O1 V1 S2 97.20(5)
C68 S6 V2 109.90(7)
C56 S5 V2 109.94(7)
C32 S3 V1 108.93(7)
C44 S4 V2 110.62(7)
C12 S1 V1 109.93(7)
C45 P2 V2 110.80(7)
C45 P2 C69 108.29(10)
C57 P2 V2 109.98(7)
C57 P2 C45 109.82(9)
C57 P2 C69 108.40(10)
C69 P2 V2 109.50(7)
C11 P1 V1 111.10(7)
C33 P1 V1 109.65(7)
C33 P1 C11 108.08(10)
C33 P1 C21 109.44(9)
C21 P1 V1 110.19(7)
C21 P1 C11 108.32(10)
C20 S2 V1 109.23(7)
C73 O1 V1 128.80(13)
C76 O1 V1 121.20(13)
C76 O1 C73 109.54(16)
C77 O2 V2 119.65(12)
C80 O2 V2 130.07(14)
C80 O2 C77 109.23(16)
C84 O3 C81 109.3(2)
C46 C45 P2 125.31(17)
C46 C45 C44 120.0(2)
C44 C45 P2 114.71(16)
C12 C11 P1 113.35(16)
C10 C11 P1 125.55(16)
C10 C11 C12 121.1(2)
C31 C32 S3 119.74(16)
C31 C32 C33 119.03(19)
C33 C32 S3 121.11(16)
C57 C56 S5 121.25(16)
C57 C56 C55 118.99(19)
C55 C56 S5 119.72(16)
C25 C30 C31 121.67(19)
C25 C30 C29 118.6(2)
C29 C30 C31 119.5(2)
C32 C31 C30 123.15(19)
C36 C31 C32 118.6(2)
C36 C31 C30 118.26(19)
C61 C66 C67 121.63(19)
C65 C66 C67 119.51(19)
C65 C66 C61 118.8(2)
C56 C57 P2 114.84(15)
C58 C57 P2 124.38(16)
C58 C57 C56 120.77(19)
C68 C69 P2 115.23(15)
C70 C69 P2 124.22(16)
C70 C69 C68 120.53(19)
C56 C55 C54 123.74(19)
C60 C55 C56 118.6(2)
C60 C55 C54 117.70(19)
C55 C60 H60 119.0
C59 C60 C55 122.0(2)
C59 C60 H60 119.0
C45 C46 H46 119.8
C47 C46 C45 120.5(2)
C47 C46 H46 119.8
C12 C7 C6 121.5(2)
C8 C7 C12 118.7(2)
C8 C7 C6 119.7(2)
C11 C12 S1 121.23(16)
C11 C12 C7 118.8(2)
C7 C12 S1 119.90(16)
C68 C67 C66 122.95(19)
C72 C67 C66 118.31(18)
C72 C67 C68 118.73(19)
C22 C23 H23 120.1
C22 C23 C24 119.8(2)
C24 C23 H23 120.1
C45 C44 S4 120.73(16)
C43 C44 S4 119.58(17)
C43 C44 C45 119.6(2)
C49 C54 C55 120.2(2)
C49 C54 C53 118.3(2)
C53 C54 C55 121.14(19)
C35 C34 H34 120.1
C35 C34 C33 119.7(2)
C33 C34 H34 120.1
C34 C35 H35 120.2
C36 C35 C34 119.7(2)
C36 C35 H35 120.2
C25 C26 H26 119.9
C25 C26 C27 120.1(2)
C27 C26 H26 119.9
C11 C10 H10 120.0
C9 C10 C11 120.0(2)
C9 C10 H10 120.0
C7 C8 H8 118.9
C9 C8 C7 122.3(2)
C9 C8 H8 118.9
C32 C33 P1 114.38(15)
C34 C33 P1 124.78(17)
C34 C33 C32 120.8(2)
C69 C68 S6 121.10(16)
C67 C68 S6 119.58(16)
C67 C68 C69 119.29(19)
C31 C36 H36 119.0
C35 C36 C31 122.0(2)
C35 C36 H36 119.0
C46 C47 H47 120.2
C48 C47 C46 119.5(2)
C48 C47 H47 120.2
C23 C22 H22 120.1
C23 C22 C21 119.8(2)
C21 C22 H22 120.1
C60 C59 H59 120.2
C60 C59 C58 119.6(2)
C58 C59 H59 120.2
C23 C24 H24 119.1
C23 C24 C19 121.9(2)
C19 C24 H24 119.1
C30 C25 H25 119.6
C26 C25 C30 120.8(2)
C26 C25 H25 119.6
C69 C70 H70 120.0
C69 C70 C71 120.0(2)
C71 C70 H70 120.0
C44 C43 C42 123.7(2)
C48 C43 C44 118.5(2)
C48 C43 C42 117.7(2)
C47 C48 C43 121.9(2)
C47 C48 H48 119.1
C43 C48 H48 119.1
C21 C20 S2 121.49(16)
C21 C20 C19 119.6(2)
C19 C20 S2 118.91(17)
C37 C42 C43 122.0(2)
C37 C42 C41 118.8(2)
C41 C42 C43 119.1(2)
C54 C49 H49 119.5
C50 C49 C54 121.0(2)
C50 C49 H49 119.5
C30 C29 H29 119.7
C28 C29 C30 120.7(2)
C28 C29 H29 119.7
C66 C61 H61 119.8
C62 C61 C66 120.3(2)
C62 C61 H61 119.8
C10 C9 H9 120.4
C8 C9 C10 119.3(2)
C8 C9 H9 120.4
C66 C65 H65 119.7
C66 C65 C64 120.7(2)
C64 C65 H65 119.7
C67 C72 H72 119.1
C71 C72 C67 121.8(2)
C71 C72 H72 119.1
C26 C27 H27 120.4
C28 C27 C26 119.3(2)
C28 C27 H27 120.4
C22 C21 P1 125.40(17)
C22 C21 C20 120.6(2)
C20 C21 P1 114.01(16)
C57 C58 H58 120.1
C59 C58 C57 119.9(2)
C59 C58 H58 120.1
C29 C28 C27 120.5(2)
C29 C28 H28 119.7
C27 C28 H28 119.7
C24 C19 C20 118.4(2)
C24 C19 C18 120.3(2)
C20 C19 C18 121.2(2)
C65 C64 H64 119.9
C63 C64 C65 120.1(2)
C63 C64 H64 119.9
C54 C53 H53 119.6
C52 C53 C54 120.7(2)
C52 C53 H53 119.6
C1 C6 C7 119.6(2)
C1 C6 C5 118.7(2)
C5 C6 C7 121.7(2)
H79A C79 H79B 109.1
C78 C79 H79A 111.2
C78 C79 H79B 111.2
C80 C79 H79A 111.2
C80 C79 H79B 111.2
C80 C79 C78 103.01(19)
H74A C74 H74B 109.1
C73 C74 H74A 111.2
C73 C74 H74B 111.2
C73 C74 C75 102.98(19)
C75 C74 H74A 111.2
C75 C74 H74B 111.2
C61 C62 H62 119.8
C63 C62 C61 120.3(2)
C63 C62 H62 119.8
C64 C63 C62 119.8(2)
C64 C63 H63 120.1
C62 C63 H63 120.1
C42 C37 H37 119.8
C42 C37 C38 120.4(2)
C38 C37 H37 119.8
C6 C1 H1 119.7
C6 C1 C2 120.6(2)
C2 C1 H1 119.7
C70 C71 H71 120.2
C72 C71 C70 119.6(2)
C72 C71 H71 120.2
C79 C78 H78A 111.3
C79 C78 H78B 111.3
H78A C78 H78B 109.2
C77 C78 C79 102.26(19)
C77 C78 H78A 111.3
C77 C78 H78B 111.3
C49 C50 H50 119.9
C51 C50 C49 120.2(2)
C51 C50 H50 119.9
C2 C3 H3 120.2
C2 C3 C4 119.6(2)
C4 C3 H3 120.2
C13 C18 C19 119.6(2)
C17 C18 C19 121.6(2)
C17 C18 C13 118.8(2)
C37 C38 H38 119.7
C39 C38 C37 120.5(2)
C39 C38 H38 119.7
C50 C51 H51 120.2
C50 C51 C52 119.5(2)
C52 C51 H51 120.2
C53 C52 C51 120.2(2)
C53 C52 H52 119.9
C51 C52 H52 119.9
C1 C2 H2 119.9
C3 C2 C1 120.2(2)
C3 C2 H2 119.9
C3 C4 H4 120.0
C5 C4 C3 120.0(2)
C5 C4 H4 120.0
O1 C73 C74 105.33(18)
O1 C73 H73A 110.7
O1 C73 H73B 110.7
C74 C73 H73A 110.7
C74 C73 H73B 110.7
H73A C73 H73B 108.8
C74 C75 H75A 111.2
C74 C75 H75B 111.2
H75A C75 H75B 109.1
C76 C75 C74 102.68(19)
C76 C75 H75A 111.2
C76 C75 H75B 111.2
C6 C5 H5 119.6
C4 C5 C6 120.7(2)
C4 C5 H5 119.6
O2 C77 C78 104.67(18)
O2 C77 H77A 110.8
O2 C77 H77B 110.8
C78 C77 H77A 110.8
C78 C77 H77B 110.8
H77A C77 H77B 108.9
C42 C41 H41 119.7
C40 C41 C42 120.6(2)
C40 C41 H41 119.7
C18 C13 H13 119.7
C14 C13 C18 120.5(3)
C14 C13 H13 119.7
C18 C17 H17 119.8
C18 C17 C16 120.5(3)
C16 C17 H17 119.8
C38 C39 H39 120.4
C40 C39 C38 119.3(2)
C40 C39 H39 120.4
O2 C80 C79 105.97(19)
O2 C80 H80A 110.5
O2 C80 H80B 110.5
C79 C80 H80A 110.5
C79 C80 H80B 110.5
H80A C80 H80B 108.7
C41 C40 C39 120.4(2)
C41 C40 H40 119.8
C39 C40 H40 119.8
O1 C76 C75 105.28(18)
O1 C76 H76A 110.7
O1 C76 H76B 110.7
C75 C76 H76A 110.7
C75 C76 H76B 110.7
H76A C76 H76B 108.8
C17 C16 H16 119.7
C15 C16 C17 120.6(3)
C15 C16 H16 119.7
C16 C15 H15 120.2
C16 C15 C14 119.6(2)
C14 C15 H15 120.2
C13 C14 C15 119.9(3)
C13 C14 H14 120.0
C15 C14 H14 120.0
O3 C81 H81A 110.4
O3 C81 H81B 110.4
O3 C81 C82 106.8(2)
H81A C81 H81B 108.6
C82 C81 H81A 110.4
C82 C81 H81B 110.4
H83A C83 H83B 109.4
C84 C83 H83A 111.6
C84 C83 H83B 111.6
C82 C83 H83A 111.6
C82 C83 H83B 111.6
C82 C83 C84 100.7(3)
O3 C84 C83 105.9(2)
O3 C84 H84A 110.6
O3 C84 H84B 110.6
C83 C84 H84A 110.6
C83 C84 H84B 110.6
H84A C84 H84B 108.7
C81 C82 C83 102.7(3)
C81 C82 H82A 111.2
C81 C82 H82B 111.2
C83 C82 H82A 111.2
C83 C82 H82B 111.2
H82A C82 H82B 109.1

loop_
_geom_bond_atom_site_label_1
_geom_bond_atom_site_label_2
_geom_bond_distance
V2 S6 2.2887(6)
V2 S5 2.2961(6)
V2 S4 2.3030(6)
V2 P2 2.3512(6)
V2 O2 2.0777(15)
V1 S3 2.3057(6)
V1 S1 2.2979(6)
V1 P1 2.3437(6)
V1 S2 2.2947(6)
V1 O1 2.0785(15)
S6 C68 1.780(2)
S5 C56 1.778(2)
S3 C32 1.782(2)
S4 C44 1.783(2)
S1 C12 1.786(2)
P2 C45 1.821(2)
P2 C57 1.818(2)
P2 C69 1.821(2)
P1 C11 1.814(2)
P1 C33 1.808(2)
P1 C21 1.811(2)
S2 C20 1.783(2)
O1 C73 1.463(3)
O1 C76 1.462(3)
O2 C77 1.470(2)
O2 C80 1.456(3)
O3 C81 1.433(3)
O3 C84 1.418(4)
C45 C46 1.394(3)
C45 C44 1.411(3)
C11 C12 1.410(3)
C11 C10 1.393(3)
C32 C31 1.408(3)
C32 C33 1.413(3)
C56 C57 1.406(3)
C56 C55 1.414(3)
C30 C31 1.483(3)
C30 C25 1.393(3)
C30 C29 1.393(3)
C31 C36 1.399(3)
C66 C67 1.494(3)
C66 C61 1.396(3)
C66 C65 1.393(3)
C57 C58 1.397(3)
C69 C68 1.415(3)
C69 C70 1.389(3)
C55 C60 1.397(3)
C55 C54 1.491(3)
C60 H60 0.9500
C60 C59 1.380(3)
C46 H46 0.9500
C46 C47 1.385(3)
C7 C12 1.416(3)
C7 C8 1.395(3)
C7 C6 1.491(3)
C67 C68 1.411(3)
C67 C72 1.395(3)
C23 H23 0.9500
C23 C22 1.383(3)
C23 C24 1.388(3)
C44 C43 1.409(3)
C54 C49 1.393(3)
C54 C53 1.394(3)
C34 H34 0.9500
C34 C35 1.391(3)
C34 C33 1.392(3)
C35 H35 0.9500
C35 C36 1.380(3)
C26 H26 0.9500
C26 C25 1.384(3)
C26 C27 1.393(3)
C10 H10 0.9500
C10 C9 1.391(3)
C8 H8 0.9500
C8 C9 1.386(3)
C36 H36 0.9500
C47 H47 0.9500
C47 C48 1.382(3)
C22 H22 0.9500
C22 C21 1.393(3)
C59 H59 0.9500
C59 C58 1.386(3)
C24 H24 0.9500
C24 C19 1.392(3)
C25 H25 0.9500
C70 H70 0.9500
C70 C71 1.394(3)
C43 C48 1.398(3)
C43 C42 1.492(3)
C48 H48 0.9500
C20 C21 1.405(3)
C20 C19 1.407(3)
C42 C37 1.386(3)
C42 C41 1.403(3)
C49 H49 0.9500
C49 C50 1.389(3)
C29 H29 0.9500
C29 C28 1.382(3)
C61 H61 0.9500
C61 C62 1.391(3)
C9 H9 0.9500
C65 H65 0.9500
C65 C64 1.393(3)
C72 H72 0.9500
C72 C71 1.387(3)
C27 H27 0.9500
C27 C28 1.386(3)
C58 H58 0.9500
C28 H28 0.9500
C19 C18 1.499(3)
C64 H64 0.9500
C64 C63 1.379(4)
C53 H53 0.9500
C53 C52 1.389(3)
C6 C1 1.388(3)
C6 C5 1.395(3)
C79 H79A 0.9900
C79 H79B 0.9900
C79 C78 1.526(3)
C79 C80 1.503(3)
C74 H74A 0.9900
C74 H74B 0.9900
C74 C73 1.503(3)
C74 C75 1.524(3)
C62 H62 0.9500
C62 C63 1.389(4)
C63 H63 0.9500
C37 H37 0.9500
C37 C38 1.393(3)
C1 H1 0.9500
C1 C2 1.390(3)
C71 H71 0.9500
C78 H78A 0.9900
C78 H78B 0.9900
C78 C77 1.507(3)
C50 H50 0.9500
C50 C51 1.382(3)
C3 H3 0.9500
C3 C2 1.381(4)
C3 C4 1.391(4)
C18 C13 1.399(3)
C18 C17 1.382(4)
C38 H38 0.9500
C38 C39 1.391(4)
C51 H51 0.9500
C51 C52 1.389(3)
C52 H52 0.9500
C2 H2 0.9500
C4 H4 0.9500
C4 C5 1.384(3)
C73 H73A 0.9900
C73 H73B 0.9900
C75 H75A 0.9900
C75 H75B 0.9900
C75 C76 1.511(3)
C5 H5 0.9500
C77 H77A 0.9900
C77 H77B 0.9900
C41 H41 0.9500
C41 C40 1.385(4)
C13 H13 0.9500
C13 C14 1.389(4)
C17 H17 0.9500
C17 C16 1.390(4)
C39 H39 0.9500
C39 C40 1.386(4)
C80 H80A 0.9900
C80 H80B 0.9900
C40 H40 0.9500
C76 H76A 0.9900
C76 H76B 0.9900
C16 H16 0.9500
C16 C15 1.375(4)
C15 H15 0.9500
C15 C14 1.389(4)
C14 H14 0.9500
C81 H81A 0.9900
C81 H81B 0.9900
C81 C82 1.508(5)
C83 H83A 0.9900
C83 H83B 0.9900
C83 C84 1.520(5)
C83 C82 1.520(4)
C84 H84A 0.9900
C84 H84B 0.9900
C82 H82A 0.9900
C82 H82B 0.9900

loop_
_geom_torsion_atom_site_label_1
_geom_torsion_atom_site_label_2
_geom_torsion_atom_site_label_3
_geom_torsion_atom_site_label_4
_geom_torsion
V2 S6 C68 C69 0.20(19)
V2 S6 C68 C67 -177.82(15)
V2 S5 C56 C57 3.39(19)
V2 S5 C56 C55 -179.00(15)
V2 S4 C44 C45 -2.02(18)
V2 S4 C44 C43 -178.80(14)
V2 P2 C45 C46 177.25(16)
V2 P2 C45 C44 -1.93(17)
V2 P2 C57 C56 6.21(17)
V2 P2 C57 C58 -175.02(16)
V2 P2 C69 C68 0.27(18)
V2 P2 C69 C70 178.58(17)
V2 O2 C77 C78 173.37(14)
V2 O2 C80 C79 160.81(15)
V1 S3 C32 C31 169.04(14)
V1 S3 C32 C33 -6.87(18)
V1 S1 C12 C11 -7.25(19)
V1 S1 C12 C7 168.96(15)
V1 P1 C11 C12 12.23(17)
V1 P1 C11 C10 -165.72(16)
V1 P1 C33 C32 15.38(17)
V1 P1 C33 C34 -162.83(16)
V1 P1 C21 C22 -169.45(17)
V1 P1 C21 C20 11.73(18)
V1 S2 C20 C21 -7.7(2)
V1 S2 C20 C19 171.22(15)
V1 O1 C73 C74 -159.97(14)
V1 O1 C76 C75 -175.33(14)
S5 C56 C57 P2 -6.4(2)
S5 C56 C57 C58 174.83(16)
S5 C56 C55 C60 -173.44(16)
S5 C56 C55 C54 7.6(3)
S3 C32 C31 C30 8.8(3)
S3 C32 C31 C36 -171.39(16)
S3 C32 C33 P1 -5.7(2)
S3 C32 C33 C34 172.60(16)
S4 C44 C43 C48 175.75(16)
S4 C44 C43 C42 -1.7(3)
P2 C45 C46 C47 -178.33(16)
P2 C45 C44 S4 2.6(2)
P2 C45 C44 C43 179.36(15)
P2 C57 C58 C59 -179.60(17)
P2 C69 C68 S6 -0.3(2)
P2 C69 C68 C67 177.71(16)
P2 C69 C70 C71 -177.28(18)
P1 C11 C12 S1 -3.3(2)
P1 C11 C12 C7 -179.56(16)
P1 C11 C10 C9 179.17(16)
S2 C20 C21 P1 -2.7(2)
S2 C20 C21 C22 178.40(16)
S2 C20 C19 C24 179.93(17)
S2 C20 C19 C18 -1.0(3)
O3 C81 C82 C83 25.7(3)
C45 P2 C57 C56 128.39(16)
C45 P2 C57 C58 -52.8(2)
C45 P2 C69 C68 -120.64(16)
C45 P2 C69 C70 57.7(2)
C45 C46 C47 C48 -0.8(3)
C45 C44 C43 C48 -1.1(3)
C45 C44 C43 C42 -178.54(19)
C11 P1 C33 C32 136.63(15)
C11 P1 C33 C34 -41.6(2)
C11 P1 C21 C22 68.8(2)
C11 P1 C21 C20 -110.00(17)
C11 C10 C9 C8 -0.1(3)
C32 C31 C36 C35 -2.5(3)
C56 C57 C58 C59 -0.9(3)
C56 C55 C60 C59 -2.1(3)
C56 C55 C54 C49 -132.6(2)
C56 C55 C54 C53 53.8(3)
C30 C31 C36 C35 177.39(19)
C30 C29 C28 C27 1.0(3)
C31 C32 C33 P1 178.38(15)
C31 C32 C33 C34 -3.3(3)
C31 C30 C25 C26 173.6(2)
C31 C30 C29 C28 -174.7(2)
C66 C67 C68 S6 -0.3(3)
C66 C67 C68 C69 -178.33(19)
C66 C67 C72 C71 178.6(2)
C66 C61 C62 C63 -0.3(3)
C66 C65 C64 C63 0.0(3)
C57 P2 C45 C46 55.6(2)
C57 P2 C45 C44 -123.62(16)
C57 P2 C69 C68 120.26(16)
C57 P2 C69 C70 -61.4(2)
C57 C56 C55 C60 4.2(3)
C57 C56 C55 C54 -174.77(19)
C69 P2 C45 C46 -62.6(2)
C69 P2 C45 C44 118.18(16)
C69 P2 C57 C56 -113.48(16)
C69 P2 C57 C58 65.3(2)
C69 C70 C71 C72 -0.7(4)
C55 C56 C57 P2 176.02(15)
C55 C56 C57 C58 -2.8(3)
C55 C60 C59 C58 -1.6(3)
C55 C54 C49 C50 -174.1(2)
C55 C54 C53 C52 173.5(2)
C60 C55 C54 C49 48.4(3)
C60 C55 C54 C53 -125.2(2)
C60 C59 C58 C57 3.1(3)
C46 C45 C44 S4 -176.65(16)
C46 C45 C44 C43 0.1(3)
C46 C47 C48 C43 -0.2(3)
C7 C8 C9 C10 -1.1(3)
C7 C6 C1 C2 178.2(2)
C7 C6 C5 C4 -178.0(2)
C12 C11 C10 C9 1.4(3)
C12 C7 C8 C9 0.9(3)
C12 C7 C6 C1 -123.5(2)
C12 C7 C6 C5 56.2(3)
C67 C66 C61 C62 -175.7(2)
C67 C66 C65 C64 175.9(2)
C67 C72 C71 C70 0.2(4)
C23 C22 C21 P1 -176.96(17)
C23 C22 C21 C20 1.8(3)
C23 C24 C19 C20 1.6(3)
C23 C24 C19 C18 -177.5(2)
C44 C45 C46 C47 0.8(3)
C44 C43 C48 C47 1.1(3)
C44 C43 C42 C37 -57.8(3)
C44 C43 C42 C41 125.9(2)
C54 C55 C60 C59 177.0(2)
C54 C49 C50 C51 0.9(3)
C54 C53 C52 C51 0.1(4)
C34 C35 C36 C31 -1.1(3)
C35 C34 C33 P1 177.87(16)
C35 C34 C33 C32 -0.2(3)
C26 C27 C28 C29 -1.4(3)
C10 C11 C12 S1 174.74(16)
C10 C11 C12 C7 -1.5(3)
C8 C7 C12 S1 -175.93(16)
C8 C7 C12 C11 0.4(3)
C8 C7 C6 C1 53.1(3)
C8 C7 C6 C5 -127.2(2)
C33 P1 C11 C12 -108.11(16)
C33 P1 C11 C10 73.9(2)
C33 P1 C21 C22 -48.8(2)
C33 P1 C21 C20 132.38(16)
C33 C32 C31 C30 -175.24(19)
C33 C32 C31 C36 4.6(3)
C33 C34 C35 C36 2.5(3)
C68 C69 C70 C71 0.9(3)
C68 C67 C72 C71 0.1(3)
C22 C23 C24 C19 -0.3(4)
C24 C23 C22 C21 -1.3(3)
C24 C19 C18 C13 76.0(3)
C24 C19 C18 C17 -105.2(3)
C25 C30 C31 C32 53.9(3)
C25 C30 C31 C36 -125.9(2)
C25 C30 C29 C28 0.3(3)
C25 C26 C27 C28 0.3(3)
C70 C69 C68 S6 -178.69(17)
C70 C69 C68 C67 -0.7(3)
C43 C42 C37 C38 -176.5(2)
C43 C42 C41 C40 176.8(2)
C48 C43 C42 C37 124.7(2)
C48 C43 C42 C41 -51.6(3)
C20 C19 C18 C13 -103.0(3)
C20 C19 C18 C17 75.7(3)
C42 C43 C48 C47 178.7(2)
C42 C37 C38 C39 -0.1(4)
C42 C41 C40 C39 -0.2(4)
C49 C54 C53 C52 -0.2(3)
C49 C50 C51 C52 -1.1(4)
C29 C30 C31 C32 -131.2(2)
C29 C30 C31 C36 49.0(3)
C29 C30 C25 C26 -1.4(3)
C61 C66 C67 C68 -58.0(3)
C61 C66 C67 C72 123.6(2)
C61 C66 C65 C64 -0.7(3)
C61 C62 C63 C64 -0.4(4)
C65 C66 C67 C68 125.6(2)
C65 C66 C67 C72 -52.9(3)
C65 C66 C61 C62 0.8(3)
C65 C64 C63 C62 0.5(4)
C72 C67 C68 S6 178.20(16)
C72 C67 C68 C69 0.1(3)
C27 C26 C25 C30 1.0(3)
C21 P1 C11 C12 133.40(16)
C21 P1 C11 C10 -44.6(2)
C21 P1 C33 C32 -105.60(16)
C21 P1 C33 C34 76.2(2)
C21 C20 C19 C24 -1.1(3)
C21 C20 C19 C18 178.0(2)
C19 C20 C21 P1 178.34(16)
C19 C20 C21 C22 -0.5(3)
C19 C18 C13 C14 -179.7(2)
C19 C18 C17 C16 179.3(2)
C53 C54 C49 C50 -0.3(3)
C6 C7 C12 S1 0.7(3)
C6 C7 C12 C11 177.00(19)
C6 C7 C8 C9 -175.8(2)
C6 C1 C2 C3 -0.3(4)
C79 C78 C77 O2 34.0(2)
C74 C75 C76 O1 -30.5(2)
C37 C42 C41 C40 0.4(4)
C37 C38 C39 C40 0.2(4)
C1 C6 C5 C4 1.7(4)
C78 C79 C80 O2 28.2(3)
C50 C51 C52 C53 0.6(4)
C3 C4 C5 C6 -0.1(4)
C18 C13 C14 C15 -0.1(4)
C18 C17 C16 C15 0.9(4)
C38 C39 C40 C41 -0.1(4)
C2 C3 C4 C5 -1.7(4)
C4 C3 C2 C1 1.9(4)
C73 O1 C76 C75 11.8(3)
C73 C74 C75 C76 37.6(2)
C75 C74 C73 O1 -30.9(2)
C5 C6 C1 C2 -1.5(3)
C77 O2 C80 C79 -7.2(3)
C41 C42 C37 C38 -0.2(4)
C13 C18 C17 C16 -2.0(4)
C17 C18 C13 C14 1.6(4)
C17 C16 C15 C14 0.7(4)
C80 O2 C77 C78 -17.2(3)
C80 C79 C78 C77 -38.1(2)
C76 O1 C73 C74 12.2(2)
C16 C15 C14 C13 -1.1(4)
C81 O3 C84 C83 -20.6(3)
C84 O3 C81 C82 -3.4(3)
C84 C83 C82 C81 -36.4(3)
C82 C83 C84 O3 35.5(3)
